data_7233840
loop_
_publ_author_name
'Andrea Cappelli'
'Francesca Villafiorita-Monteleone'
'Giorgio Grisci'
'Marco Paolino'
'Vincenzo Razzano'
'Giuseppe Fabio'
'Germano Giuliani'
'Alessandro Donati'
'Raniero Mendichi'
'Antonella Caterina Boccia'
'Mariacecilia Pasini'
'Chiara Botta'

_publ_section_title
;
 Highly emissive supramolecular assemblies based on pi-stacked
 polybenzofulvene hosts and a benzothiadiazole guest
;
_journal_name_full 'Journal of Materials Chemistry C'
_journal_page_first 7897
_journal_page_last 7905
_journal_paper_doi 10.1039/C4TC01200C
_journal_volume 2
_journal_year 2014
_chemical_formula_moiety 'C19 H13 F3 O6 S'
_chemical_formula_sum 'C19 H13 F3 O6 S'
_chemical_formula_weight 426.35
_chemical_name_systematic
;
Ethyl 1-oxo-3-phenyl-6-(trifluoromethylsulfonyloxy)-1H-indene-2-carboxylate
;
_space_group_crystal_system monoclinic
_space_group_IT_number 14
_space_group_name_Hall '-P 2ybc'
_space_group_name_H-M_alt 'P 1 21/c 1'
_atom_sites_solution_hydrogens geom
_cell_angle_alpha 90.000(5)
_cell_angle_beta 107.812(5)
_cell_angle_gamma 90.000(5)
_cell_formula_units_Z 4
_cell_length_a 8.626(5)
_cell_length_b 19.658(5)
_cell_length_c 12.099(5)
_cell_measurement_reflns_used 1860
_cell_measurement_temperature 293(2)
_cell_measurement_theta_max 29.1585
_cell_measurement_theta_min 2.4752
_cell_volume 1953.3(15)
_computing_cell_refinement
;
CrysAlisPro, Oxford Diffraction Ltd.,
Version 1.171.33.42 (release 29-05-2009 CrysAlis171 .NET)
(compiled May 29 2009,17:40:42)
;
_computing_data_collection
;
CrysAlisPro, Oxford Diffraction Ltd.,
Version 1.171.33.42 (release 29-05-2009 CrysAlis171 .NET)
(compiled May 29 2009,17:40:42)
;
_computing_data_reduction
;
CrysAlisPro, Oxford Diffraction Ltd.,
Version 1.171.33.42 (release 29-05-2009 CrysAlis171 .NET)
(compiled May 29 2009,17:40:42)
;
_computing_molecular_graphics 'Ortep-3 for Windows (Farrugia, 1997)'
_computing_publication_material 'WinGX publication routines (Farrugia, 1999)'
_computing_structure_refinement 'SHELXL-2013 (Sheldrick, 2013)'
_diffrn_ambient_temperature 293(2)
_diffrn_measured_fraction_theta_full 0.998
_diffrn_measured_fraction_theta_max 0.838
_diffrn_measurement_device_type 'Xcalibur, Sapphire3'
_diffrn_measurement_method '\w scans'
_diffrn_radiation_monochromator graphite
_diffrn_radiation_source 'fine-focus sealed tube'
_diffrn_radiation_type MoK\a
_diffrn_radiation_wavelength 0.71073
_diffrn_reflns_av_R_equivalents 0.0311
_diffrn_reflns_av_unetI/netI 0.1344
_diffrn_reflns_Laue_measured_fraction_full 0.998
_diffrn_reflns_Laue_measured_fraction_max 0.838
_diffrn_reflns_limit_h_max 10
_diffrn_reflns_limit_h_min -11
_diffrn_reflns_limit_k_max 25
_diffrn_reflns_limit_k_min -21
_diffrn_reflns_limit_l_max 13
_diffrn_reflns_limit_l_min -16
_diffrn_reflns_number 8996
_diffrn_reflns_point_group_measured_fraction_full 0.998
_diffrn_reflns_point_group_measured_fraction_max 0.838
_diffrn_reflns_theta_full 25.242
_diffrn_reflns_theta_max 29.221
_diffrn_reflns_theta_min 2.480
_exptl_absorpt_coefficient_mu 0.227
_exptl_absorpt_correction_T_max 1.00000
_exptl_absorpt_correction_T_min 0.97065
_exptl_absorpt_correction_type multi-scan
_exptl_absorpt_process_details
;
CrysAlisPro, Oxford Diffraction Ltd.,
Version 1.171.33.66 (release 28-04-2010 CrysAlis171 .NET)
(compiled Apr 28 2010,14:27:37)
Empirical absorption correction using spherical harmonics,
  implemented in SCALE3 ABSPACK scaling algorithm.
;
_exptl_crystal_density_diffrn 1.450
_exptl_crystal_F_000 872
_refine_diff_density_max 0.259
_refine_diff_density_min -0.302
_refine_diff_density_rms 0.044
_refine_ls_extinction_coef .
_refine_ls_extinction_method none
_refine_ls_goodness_of_fit_ref 0.769
_refine_ls_hydrogen_treatment constr
_refine_ls_matrix_type full
_refine_ls_number_parameters 301
_refine_ls_number_reflns 4451
_refine_ls_number_restraints 30
_refine_ls_restrained_S_all 0.766
_refine_ls_R_factor_all 0.1819
_refine_ls_R_factor_gt 0.0602
_refine_ls_shift/su_max 0.470
_refine_ls_shift/su_mean 0.042
_refine_ls_structure_factor_coef Fsqd
_refine_ls_weighting_details 'w=1/[\s^2^(Fo^2^)+(0.0771P)^2^] where P=(Fo^2^+2Fc^2^)/3'
_refine_ls_weighting_scheme calc
_refine_ls_wR_factor_gt 0.1374
_refine_ls_wR_factor_ref 0.1614
_reflns_Friedel_coverage 0.000
_reflns_number_gt 1467
_reflns_number_total 4451
_reflns_threshold_expression 'I > 2\s(I)'
_cod_data_source_file 1000003.cif
_cod_data_source_block PCOD1000003
_cod_original_sg_symbol_H-M 'P 21/c'
_cod_database_code 7233840
_shelx_space_group_comment
;
The symmetry employed for this shelxl refinement is uniquely defined
by the following loop, which should always be used as a source of
symmetry information in preference to the above space-group names.
They are only intended as comments.
;

loop_
_space_group_symop_operation_xyz
'x, y, z'
'-x, y+1/2, -z+1/2'
'-x, -y, -z'
'x, -y-1/2, z-1/2'

loop_
_atom_site_label
_atom_site_type_symbol
_atom_site_fract_x
_atom_site_fract_y
_atom_site_fract_z
_atom_site_U_iso_or_equiv
_atom_site_adp_type
_atom_site_occupancy
_atom_site_site_symmetry_order
_atom_site_calc_flag
_atom_site_refinement_flags_posn
_atom_site_refinement_flags_adp
_atom_site_refinement_flags_occupancy
_atom_site_disorder_assembly
_atom_site_disorder_group
C1 C -0.1365(4) 0.05673(18) 0.3823(3) 0.0561(9) Uani 1 1 d . . . . .
O1 O -0.2633(3) 0.02641(13) 0.3449(2) 0.0742(8) Uani 1 1 d . . . . .
C2 C -0.1031(4) 0.12043(16) 0.4563(3) 0.0484(8) Uani 1 1 d . . . . .
C3 C 0.0573(4) 0.13596(16) 0.4833(3) 0.0469(8) Uani 1 1 d . . . . .
C4 C 0.1393(4) 0.08564(16) 0.4286(3) 0.0497(8) Uani 1 1 d . . . . .
C5 C 0.2983(4) 0.08057(17) 0.4298(3) 0.0576(9) Uani 1 1 d . . . . .
H5 H 0.3755 0.1121 0.4700 0.069 Uiso 1 1 calc R U . . .
C6 C 0.3416(4) 0.02734(18) 0.3696(3) 0.0592(9) Uani 1 1 d . . . . .
H6 H 0.4480 0.0233 0.3675 0.071 Uiso 1 1 calc R U . . .
C7 C 0.2264(5) -0.01901(17) 0.3137(3) 0.0569(9) Uani 1 1 d . . . . .
C8 C 0.0663(4) -0.01620(17) 0.3120(3) 0.0553(9) Uani 1 1 d . . . . .
H8 H -0.0096 -0.0487 0.2740 0.066 Uiso 1 1 calc R U . . .
C9 C 0.0257(4) 0.03743(16) 0.3698(3) 0.0477(8) Uani 1 1 d . . . . .
C10 C -0.2343(4) 0.15688(18) 0.4848(3) 0.0548(9) Uani 1 1 d . . . . .
O2 O -0.3752(3) 0.15170(14) 0.4307(2) 0.0862(9) Uani 1 1 d . . . . .
O3 O -0.1808(3) 0.19737(13) 0.5758(2) 0.0732(7) Uani 1 1 d . . . . .
C11 C -0.3008(5) 0.2406(2) 0.6035(3) 0.0783(12) Uani 1 1 d . . . . .
H11A H -0.3715 0.2136 0.6349 0.094 Uiso 1 1 calc R U . . .
H11B H -0.3672 0.2636 0.5342 0.094 Uiso 1 1 calc R U . . .
C12 C -0.2106(6) 0.2906(2) 0.6898(4) 0.1130(16) Uani 1 1 d . . . . .
H12A H -0.1413 0.2672 0.7563 0.169 Uiso 1 1 calc R U . . .
H12B H -0.2863 0.3186 0.7132 0.169 Uiso 1 1 calc R U . . .
H12C H -0.1456 0.3186 0.6563 0.169 Uiso 1 1 calc R U . . .
C1' C 0.1478(4) 0.19215(17) 0.5537(3) 0.0529(9) Uani 1 1 d D . . . .
C2'A C 0.1054(13) 0.2583(3) 0.5238(13) 0.069(4) Uani 0.436(18) 1 d D . P A 1
H2'A H 0.0186 0.2682 0.4582 0.083 Uiso 0.436(18) 1 calc R U P A 1
C3'A C 0.1921(13) 0.3098(7) 0.5913(9) 0.098(5) Uani 0.436(18) 1 d D . P A 1
H3'A H 0.1601 0.3546 0.5721 0.117 Uiso 0.436(18) 1 calc R U P A 1
C2'B C 0.169(2) 0.2528(4) 0.5048(10) 0.110(5) Uani 0.564(18) 1 d D . P A 2
H2'B H 0.1197 0.2592 0.4256 0.132 Uiso 0.564(18) 1 calc R U P A 2
C3'B C 0.261(2) 0.3045(6) 0.5682(5) 0.146(7) Uani 0.564(18) 1 d D . P A 2
H3'B H 0.2810 0.3437 0.5316 0.175 Uiso 0.564(18) 1 calc R U P A 2
C4' C 0.3243(6) 0.2974(3) 0.6861(5) 0.113(2) Uani 1 1 d D . . . .
H4' H 0.3878 0.3322 0.7291 0.136 Uiso 1 1 calc R U . A 1
C5'A C 0.3562(14) 0.2303(3) 0.7130(12) 0.072(6) Uani 0.436(18) 1 d D . P A 1
H5'A H 0.4434 0.2204 0.7784 0.086 Uiso 0.436(18) 1 calc R U P A 1
C6'A C 0.2710(11) 0.1766(6) 0.6521(6) 0.056(4) Uani 0.436(18) 1 d D . P A 1
H6'A H 0.2955 0.1319 0.6764 0.068 Uiso 0.436(18) 1 calc R U P A 1
C5'B C 0.323(2) 0.2358(4) 0.7379(11) 0.152(9) Uani 0.564(18) 1 d D . P A 2
H5'B H 0.3788 0.2283 0.8158 0.182 Uiso 0.564(18) 1 calc R U P A 2
C6'B C 0.234(2) 0.1857(7) 0.6686(6) 0.148(9) Uani 0.564(18) 1 d D . P A 2
H6'B H 0.2313 0.1435 0.7027 0.178 Uiso 0.564(18) 1 calc R U P A 2
O4 O 0.2838(3) -0.07551(11) 0.2629(2) 0.0704(7) Uani 1 1 d . . . . .
S1 S 0.21340(17) -0.09284(6) 0.13005(11) 0.0935(4) Uani 1 1 d . . . . .
O5 O 0.0494(4) -0.06851(17) 0.0795(3) 0.1216(12) Uani 1 1 d . . . . .
O6 O 0.2548(5) -0.16085(13) 0.1165(3) 0.1281(13) Uani 1 1 d . . . . .
C13 C 0.3366(7) -0.0427(3) 0.0864(6) 0.1174(19) Uani 1 1 d . . . . .
F1 F 0.3344(5) 0.02149(14) 0.0986(2) 0.1514(14) Uani 1 1 d . . . . .
F2 F 0.2969(6) -0.04839(18) -0.0404(3) 0.1919(19) Uani 1 1 d . . . . .
F3 F 0.4912(5) -0.06132(19) 0.1154(4) 0.1714(15) Uani 1 1 d . . . . .

loop_
_atom_site_aniso_label
_atom_site_aniso_U_11
_atom_site_aniso_U_22
_atom_site_aniso_U_33
_atom_site_aniso_U_23
_atom_site_aniso_U_13
_atom_site_aniso_U_12
C1 0.042(2) 0.065(2) 0.059(2) 0.0061(19) 0.0136(19) -0.011(2)
O1 0.0469(15) 0.0832(18) 0.0902(19) -0.0171(15) 0.0177(14) -0.0212(15)
C2 0.0410(19) 0.055(2) 0.049(2) 0.0035(18) 0.0140(17) -0.0058(19)
C3 0.0391(19) 0.051(2) 0.048(2) 0.0063(17) 0.0091(17) -0.0063(18)
C4 0.0374(18) 0.054(2) 0.054(2) 0.0064(17) 0.0092(17) -0.0024(19)
C5 0.0381(19) 0.064(2) 0.070(2) -0.0070(19) 0.0156(18) -0.0114(19)
C6 0.043(2) 0.067(2) 0.069(2) 0.004(2) 0.019(2) 0.005(2)
C7 0.065(2) 0.052(2) 0.055(2) 0.0001(19) 0.022(2) 0.006(2)
C8 0.050(2) 0.054(2) 0.061(2) -0.0011(18) 0.0161(19) -0.007(2)
C9 0.0410(19) 0.050(2) 0.052(2) 0.0044(17) 0.0144(17) -0.0067(18)
C10 0.044(2) 0.064(2) 0.055(2) 0.006(2) 0.014(2) -0.006(2)
O2 0.0390(15) 0.111(2) 0.103(2) -0.0259(17) 0.0142(15) -0.0030(16)
O3 0.0513(15) 0.0929(19) 0.0730(18) -0.0186(15) 0.0155(14) 0.0019(15)
C11 0.077(3) 0.089(3) 0.075(3) -0.008(2) 0.033(2) 0.010(3)
C12 0.118(4) 0.120(4) 0.098(3) -0.041(3) 0.028(3) 0.003(3)
C1' 0.035(2) 0.060(2) 0.062(3) -0.004(2) 0.0121(19) 0.000(2)
C2'A 0.020(5) 0.055(8) 0.118(9) -0.007(6) -0.002(6) -0.005(5)
C3'A 0.046(8) 0.072(9) 0.154(13) -0.024(8) -0.001(8) 0.023(7)
C2'B 0.083(11) 0.070(7) 0.121(9) 0.016(6) -0.053(7) -0.007(6)
C3'B 0.112(13) 0.044(6) 0.206(15) -0.011(8) -0.063(11) -0.020(7)
C4' 0.060(3) 0.104(5) 0.157(6) -0.078(4) 0.005(4) -0.006(3)
C5'A 0.032(6) 0.135(16) 0.040(7) -0.012(8) -0.001(5) 0.021(9)
C6'A 0.034(6) 0.078(9) 0.047(7) -0.008(6) -0.002(6) 0.016(7)
C5'B 0.189(16) 0.203(19) 0.075(8) -0.073(9) 0.057(9) -0.132(13)
C6'B 0.190(16) 0.172(15) 0.068(9) -0.010(9) 0.018(10) -0.128(13)
O4 0.0788(17) 0.0669(16) 0.0663(17) -0.0044(13) 0.0233(14) 0.0090(15)
S1 0.1044(10) 0.0824(9) 0.0990(10) -0.0087(7) 0.0391(8) -0.0003(8)
O5 0.085(2) 0.155(3) 0.110(3) -0.024(2) 0.009(2) 0.019(2)
O6 0.193(4) 0.0637(19) 0.154(3) -0.0237(18) 0.092(3) -0.001(2)
C13 0.100(4) 0.065(3) 0.185(6) -0.029(3) 0.039(4) -0.002(3)
F1 0.244(4) 0.087(2) 0.156(3) 0.0015(19) 0.110(3) -0.026(2)
F2 0.306(6) 0.173(3) 0.131(3) -0.016(2) 0.119(4) -0.048(3)
F3 0.146(3) 0.198(4) 0.201(4) 0.014(3) 0.100(3) -0.016(3)

loop_
_atom_type_symbol
_atom_type_description
_atom_type_scat_dispersion_real
_atom_type_scat_dispersion_imag
_atom_type_scat_source
C C 0.0033 0.0016 'International Tables Vol C Tables 4.2.6.8 and 6.1.1.4'
H H 0.0000 0.0000 'International Tables Vol C Tables 4.2.6.8 and 6.1.1.4'
O O 0.0106 0.0060 'International Tables Vol C Tables 4.2.6.8 and 6.1.1.4'
S S 0.1246 0.1234 'International Tables Vol C Tables 4.2.6.8 and 6.1.1.4'
F F 0.0171 0.0103 'International Tables Vol C Tables 4.2.6.8 and 6.1.1.4'

loop_
_geom_angle_atom_site_label_1
_geom_angle_atom_site_label_2
_geom_angle_atom_site_label_3
_geom_angle
_geom_angle_site_symmetry_1
_geom_angle_site_symmetry_3
O1 C1 C9 127.1(3) . .
O1 C1 C2 128.1(3) . .
C9 C1 C2 104.7(3) . .
C3 C2 C10 129.6(3) . .
C3 C2 C1 108.9(3) . .
C10 C2 C1 121.4(3) . .
C2 C3 C1' 129.2(3) . .
C2 C3 C4 109.4(3) . .
C1' C3 C4 121.3(3) . .
C5 C4 C9 120.1(3) . .
C5 C4 C3 130.9(3) . .
C9 C4 C3 109.0(3) . .
C4 C5 C6 118.5(3) . .
C4 C5 H5 120.7 . .
C6 C5 H5 120.7 . .
C7 C6 C5 119.4(3) . .
C7 C6 H6 120.3 . .
C5 C6 H6 120.3 . .
C6 C7 C8 123.7(3) . .
C6 C7 O4 115.9(3) . .
C8 C7 O4 120.2(3) . .
C9 C8 C7 115.8(3) . .
C9 C8 H8 122.1 . .
C7 C8 H8 122.1 . .
C8 C9 C4 122.4(3) . .
C8 C9 C1 129.6(3) . .
C4 C9 C1 108.0(3) . .
O2 C10 O3 123.0(3) . .
O2 C10 C2 123.9(4) . .
O3 C10 C2 113.1(3) . .
C10 O3 C11 116.8(3) . .
O3 C11 C12 107.2(3) . .
O3 C11 H11A 110.3 . .
C12 C11 H11A 110.3 . .
O3 C11 H11B 110.3 . .
C12 C11 H11B 110.3 . .
H11A C11 H11B 108.5 . .
C11 C12 H12A 109.5 . .
C11 C12 H12B 109.5 . .
H12A C12 H12B 109.5 . .
C11 C12 H12C 109.5 . .
H12A C12 H12C 109.5 . .
H12B C12 H12C 109.5 . .
C2'A C1' C6'A 121.1(8) . .
C6'B C1' C3 123.3(6) . .
C2'A C1' C3 120.7(6) . .
C6'A C1' C3 118.2(6) . .
C6'B C1' C2'B 114.7(7) . .
C3 C1' C2'B 121.6(5) . .
C1' C2'A C3'A 119.4(12) . .
C1' C2'A H2'A 120.3 . .
C3'A C2'A H2'A 120.3 . .
C4' C3'A C2'A 122.1(12) . .
C4' C3'A H3'A 118.9 . .
C2'A C3'A H3'A 119.0 . .
C3'B C2'B C1' 122.4(9) . .
C3'B C2'B H2'B 118.8 . .
C1' C2'B H2'B 118.8 . .
C2'B C3'B C4' 119.1(9) . .
C2'B C3'B H3'B 120.5 . .
C4' C3'B H3'B 120.4 . .
C3'A C4' C5'A 115.2(9) . .
C5'B C4' C3'B 120.7(8) . .
C3'A C4' H4' 122.5 . .
C5'A C4' H4' 122.3 . .
C6'A C5'A C4' 125.6(10) . .
C6'A C5'A H5'A 117.2 . .
C4' C5'A H5'A 117.2 . .
C1' C6'A C5'A 116.3(10) . .
C1' C6'A H6'A 121.8 . .
C5'A C6'A H6'A 121.8 . .
C4' C5'B C6'B 116.1(11) . .
C4' C5'B H5'B 121.9 . .
C6'B C5'B H5'B 122.0 . .
C1' C6'B C5'B 125.8(11) . .
C1' C6'B H6'B 117.1 . .
C5'B C6'B H6'B 117.1 . .
C7 O4 S1 122.1(2) . .
O6 S1 O5 121.2(2) . .
O6 S1 O4 107.05(18) . .
O5 S1 O4 112.61(17) . .
O6 S1 C13 108.6(2) . .
O5 S1 C13 108.1(3) . .
O4 S1 C13 96.5(2) . .
F1 C13 F3 107.1(5) . .
F1 C13 F2 100.9(5) . .
F3 C13 F2 98.6(5) . .
F1 C13 S1 121.4(4) . .
F3 C13 S1 116.5(4) . .
F2 C13 S1 108.7(4) . .

loop_
_geom_bond_atom_site_label_1
_geom_bond_atom_site_label_2
_geom_bond_distance
_geom_bond_site_symmetry_2
C1 O1 1.206(4) .
C1 C9 1.502(4) .
C1 C2 1.515(5) .
C2 C3 1.355(4) .
C2 C10 1.467(4) .
C3 C1' 1.466(4) .
C3 C4 1.485(4) .
C4 C5 1.371(4) .
C4 C9 1.392(4) .
C5 C6 1.389(4) .
C5 H5 0.9300 .
C6 C7 1.365(4) .
C6 H6 0.9300 .
C7 C8 1.376(4) .
C7 O4 1.429(4) .
C8 C9 1.368(4) .
C8 H8 0.9300 .
C10 O2 1.195(4) .
C10 O3 1.322(4) .
O3 C11 1.455(4) .
C11 C12 1.471(5) .
C11 H11A 0.9700 .
C11 H11B 0.9700 .
C12 H12A 0.9600 .
C12 H12B 0.9600 .
C12 H12C 0.9600 .
C1' C6'B 1.366(3) .
C1' C2'A 1.370(3) .
C1' C6'A 1.366(3) .
C1' C2'B 1.370(3) .
C2'A C3'A 1.370(3) .
C2'A H2'A 0.9300 .
C3'A C4' 1.370(3) .
C3'A H3'A 0.9300 .
C2'B C3'B 1.370(4) .
C2'B H2'B 0.9300 .
C3'B C4' 1.370(3) .
C3'B H3'B 0.9300 .
C4' C5'B 1.366(3) .
C4' C5'A 1.367(3) .
C4' H4' 0.9300 .
C5'A C6'A 1.367(3) .
C5'A H5'A 0.9300 .
C6'A H6'A 0.9300 .
C5'B C6'B 1.367(3) .
C5'B H5'B 0.9300 .
C6'B H6'B 0.9300 .
O4 S1 1.572(3) .
S1 O6 1.406(3) .
S1 O5 1.440(3) .
S1 C13 1.651(6) .
C13 F1 1.271(5) .
C13 F3 1.322(6) .
C13 F2 1.470(7) .

loop_
_geom_torsion_atom_site_label_1
_geom_torsion_atom_site_label_2
_geom_torsion_atom_site_label_3
_geom_torsion_atom_site_label_4
_geom_torsion
_geom_torsion_site_symmetry_1
_geom_torsion_site_symmetry_2
_geom_torsion_site_symmetry_3
_geom_torsion_site_symmetry_4
O1 C1 C2 C3 177.5(3) . . . .
C9 C1 C2 C3 -0.1(3) . . . .
O1 C1 C2 C10 -4.8(5) . . . .
C9 C1 C2 C10 177.7(3) . . . .
C10 C2 C3 C1' 3.3(6) . . . .
C1 C2 C3 C1' -179.2(3) . . . .
C10 C2 C3 C4 -176.5(3) . . . .
C1 C2 C3 C4 1.1(3) . . . .
C2 C3 C4 C5 179.2(3) . . . .
C1' C3 C4 C5 -0.6(5) . . . .
C2 C3 C4 C9 -1.7(4) . . . .
C1' C3 C4 C9 178.5(3) . . . .
C9 C4 C5 C6 1.2(5) . . . .
C3 C4 C5 C6 -179.8(3) . . . .
C4 C5 C6 C7 -1.5(5) . . . .
C5 C6 C7 C8 0.6(5) . . . .
C5 C6 C7 O4 -174.5(3) . . . .
C6 C7 C8 C9 0.8(5) . . . .
O4 C7 C8 C9 175.6(3) . . . .
C7 C8 C9 C4 -1.1(5) . . . .
C7 C8 C9 C1 178.1(3) . . . .
C5 C4 C9 C8 0.2(5) . . . .
C3 C4 C9 C8 -179.0(3) . . . .
C5 C4 C9 C1 -179.2(3) . . . .
C3 C4 C9 C1 1.6(3) . . . .
O1 C1 C9 C8 2.1(6) . . . .
C2 C1 C9 C8 179.7(3) . . . .
O1 C1 C9 C4 -178.5(3) . . . .
C2 C1 C9 C4 -1.0(3) . . . .
C3 C2 C10 O2 156.6(4) . . . .
C1 C2 C10 O2 -20.6(5) . . . .
C3 C2 C10 O3 -22.2(5) . . . .
C1 C2 C10 O3 160.6(3) . . . .
O2 C10 O3 C11 -4.7(5) . . . .
C2 C10 O3 C11 174.1(3) . . . .
C10 O3 C11 C12 -168.1(3) . . . .
C2 C3 C1' C6'B 96.5(12) . . . .
C4 C3 C1' C6'B -83.8(12) . . . .
C2 C3 C1' C2'A -59.1(8) . . . .
C4 C3 C1' C2'A 120.6(8) . . . .
C2 C3 C1' C6'A 118.5(7) . . . .
C4 C3 C1' C6'A -61.8(7) . . . .
C2 C3 C1' C2'B -92.2(11) . . . .
C4 C3 C1' C2'B 87.6(11) . . . .
C6'B C1' C2'A C3'A 21.9(15) . . . .
C6'A C1' C2'A C3'A 2.5(16) . . . .
C3 C1' C2'A C3'A 179.9(9) . . . .
C2'B C1' C2'A C3'A -79.6(17) . . . .
C1' C2'A C3'A C4' 2(2) . . . .
C6'B C1' C2'B C3'B -4.0(17) . . . .
C2'A C1' C2'B C3'B 87(2) . . . .
C6'A C1' C2'B C3'B -25.4(17) . . . .
C3 C1' C2'B C3'B -176.1(11) . . . .
C1' C2'B C3'B C4' -5(2) . . . .
C2'A C3'A C4' C5'B -27.2(18) . . . .
C2'A C3'A C4' C5'A -4.4(18) . . . .
C2'A C3'A C4' C3'B 81.8(16) . . . .
C2'B C3'B C4' C5'B 12(2) . . . .
C2'B C3'B C4' C3'A -75(2) . . . .
C2'B C3'B C4' C5'A 31.5(17) . . . .
C5'B C4' C5'A C6'A 95(3) . . . .
C3'A C4' C5'A C6'A 1.8(17) . . . .
C3'B C4' C5'A C6'A -31.6(17) . . . .
C6'B C1' C6'A C5'A -72(3) . . . .
C2'A C1' C6'A C5'A -4.8(16) . . . .
C3 C1' C6'A C5'A 177.7(9) . . . .
C2'B C1' C6'A C5'A 25.9(16) . . . .
C4' C5'A C6'A C1' 2.7(19) . . . .
C3'A C4' C5'B C6'B 25(2) . . . .
C5'A C4' C5'B C6'B -71(2) . . . .
C3'B C4' C5'B C6'B -10(2) . . . .
C2'A C1' C6'B C5'B -24(2) . . . .
C6'A C1' C6'B C5'B 98(3) . . . .
C3 C1' C6'B C5'B 178.6(14) . . . .
C2'B C1' C6'B C5'B 7(2) . . . .
C4' C5'B C6'B C1' 0(3) . . . .
C6 C7 O4 S1 -122.9(3) . . . .
C8 C7 O4 S1 61.8(4) . . . .
C7 O4 S1 O6 -161.3(3) . . . .
C7 O4 S1 O5 -25.7(3) . . . .
C7 O4 S1 C13 86.9(3) . . . .
O6 S1 C13 F1 -174.0(5) . . . .
O5 S1 C13 F1 52.8(6) . . . .
O4 S1 C13 F1 -63.5(6) . . . .
O6 S1 C13 F3 -40.4(6) . . . .
O5 S1 C13 F3 -173.6(4) . . . .
O4 S1 C13 F3 70.0(5) . . . .
O6 S1 C13 F2 69.8(4) . . . .
O5 S1 C13 F2 -63.4(4) . . . .
O4 S1 C13 F2 -179.8(4) . . . .
